data_4337856
loop_
_publ_author_name
'Wanniarachchi, Dakshika C.'
'Heeg, Mary Jane'
'Verani, Cl\'audio N'

_publ_section_title
;
 Effect of Substituents on the Water Oxidation Activity of
 [Ru(II)(terpy)(phen)Cl](+) Procatalysts.
;
_journal_issue 7
_journal_name_full 'Inorganic chemistry'
_journal_page_first 3311
_journal_paper_doi 10.1021/ic402118u
_journal_volume 53
_journal_year 2014
_chemical_formula_moiety 'C38 H33 Cl N5 Ru S, 2(C2 H3 N), F5.6 P'
_chemical_formula_sum 'C42 H39 Cl F6 N7 P Ru S'
_chemical_formula_weight 955.35
_space_group_crystal_system monoclinic
_space_group_IT_number 14
_space_group_name_Hall '-P 2ybc'
_space_group_name_H-M_alt 'P 1 21/c 1'
_symmetry_space_group_name_Hall '-P 2ybc'
_symmetry_space_group_name_H-M 'P 1 21/c 1'
_atom_sites_solution_hydrogens geom
_atom_sites_solution_primary direct
_atom_sites_solution_secondary difmap
_audit_creation_date 2013-08-19
_audit_creation_method
;
  Olex2 1.2
  (compiled Apr 23 2013 17:59:47, GUI svn.r4466)
;
_audit_update_record
;
2013-05-30 # Formatted by publCIF
;
_cell_angle_alpha 90.00
_cell_angle_beta 93.825(2)
_cell_angle_gamma 90.00
_cell_formula_units_Z 4
_cell_length_a 15.7842(8)
_cell_length_b 13.1866(7)
_cell_length_c 19.5857(10)
_cell_measurement_temperature 100(2)
_cell_volume 4067.5(4)
_computing_molecular_graphics
;
O. V. Dolomanov, L. J. Bourhis, R. J. Gildea, J. A. K. Howard and H. Puschmann,
OLEX2: a complete structure solution, refinement and analysis program.
J. Appl. Cryst. (2009). 42, 339-341.
;
_computing_publication_material
;
O. V. Dolomanov, L. J. Bourhis, R. J. Gildea, J. A. K. Howard and H. Puschmann,
OLEX2: a complete structure solution, refinement and analysis program.
J. Appl. Cryst. (2009). 42, 339-341.
;
_computing_structure_refinement
;
XL, G.M. Sheldrick, Acta Cryst.
(2008). A64, 112-122
;
_computing_structure_solution 'SHELXS-97 (Sheldrick, 2008)'
_diffrn_ambient_temperature 100.15
_diffrn_measured_fraction_theta_full 1.000
_diffrn_measured_fraction_theta_max 0.998
_diffrn_radiation_monochromator graphite
_diffrn_radiation_type MoK\a
_diffrn_radiation_wavelength 0.71073
_diffrn_reflns_av_R_equivalents 0.0000
_diffrn_reflns_av_unetI/netI 0.0316
_diffrn_reflns_limit_h_max 21
_diffrn_reflns_limit_h_min -21
_diffrn_reflns_limit_k_max 17
_diffrn_reflns_limit_k_min 0
_diffrn_reflns_limit_l_max 26
_diffrn_reflns_limit_l_min 0
_diffrn_reflns_number 10161
_diffrn_reflns_theta_full 28.30
_diffrn_reflns_theta_max 28.36
_diffrn_reflns_theta_min 1.29
_diffrn_source 'fine-focus sealed tube'
_exptl_absorpt_coefficient_mu 0.611
_exptl_absorpt_correction_T_max 0.9471
_exptl_absorpt_correction_T_min 0.8146
_exptl_crystal_density_diffrn 1.560
_exptl_crystal_density_method 'not measured'
_exptl_crystal_F_000 1944
_exptl_crystal_size_max 0.35
_exptl_crystal_size_mid 0.29
_exptl_crystal_size_min 0.09
_refine_diff_density_max 1.837
_refine_diff_density_min -0.912
_refine_diff_density_rms 0.086
_refine_ls_extinction_method none
_refine_ls_goodness_of_fit_ref 1.019
_refine_ls_hydrogen_treatment mixed
_refine_ls_matrix_type full
_refine_ls_number_parameters 448
_refine_ls_number_reflns 10161
_refine_ls_number_restraints 2
_refine_ls_restrained_S_all 1.020
_refine_ls_R_factor_all 0.0454
_refine_ls_R_factor_gt 0.0371
_refine_ls_shift/su_max 0.002
_refine_ls_shift/su_mean 0.000
_refine_ls_structure_factor_coef Fsqd
_refine_ls_weighting_details 'calc w=1/[\s^2^(Fo^2^)+(0.0522P)^2^+5.7788P] where P=(Fo^2^+2Fc^2^)/3'
_refine_ls_weighting_scheme calc
_refine_ls_wR_factor_gt 0.0994
_refine_ls_wR_factor_ref 0.1048
_reflns_number_gt 8733
_reflns_number_total 10161
_reflns_threshold_expression >2sigma(I)
_cod_data_source_file ic402118u_si_003.cif
_cod_data_source_block zdak
_cod_depositor_comments 'Adding full bibliography for 4337856--4337857.cif.'
_cod_database_code 4337856
_olex2_refinement_description
;
1. Others
 Fixed Sof: F5(0.8) F6(0.8)
 Fixed U11: C1A(0.071189) C41(0.033102) P1(0.026067) F1(0.040728) F2(0.063638)
 F5(0.039663) F6(0.046261) F3(0.100723) F4(0.101941) N1A(0.050045)
 Fixed U12: C1A(-0.013296) C41(-0.000201) P1(0.002205) F1(0.004611) F2(-
 0.000334) F5(-0.022983) F6(-0.030934) F3(0.027996) F4(0.040157) N1A(0)
 Fixed U13: C1A(-0.008087) C41(0.00668) P1(-0.000268) F1(-0.005213)
 F2(0.003673) F5(0.02472) F6(0.035209) F3(-0.04116) F4(-0.035347) N1A(-0.000336)
 Fixed U22: C1A(0.056) C41(0.029) P1(0.023) F1(0.028) F2(0.025) F5(0.056)
 F6(0.054) F3(0.054) F4(0.053) N1A(0.05)
 Fixed U23: C1A(0.004) C41(0.003) P1(-0.003) F1(-0.009) F2(-0.01) F5(-0.031)
 F6(-0.032) F3(-0.014) F4(-0.016) N1A(0)
 Fixed U33: C1A(0.046) C41(0.035) P1(0.019) F1(0.033) F2(0.035) F5(0.05)
 F6(0.058) F3(0.046) F4(0.049) N1A(0.05)
 Fixed Uiso: H1(0.029) H8(0.034) H9(0.035) H12(0.027) H13A(0.043) H13B(0.043)
 H13C(0.043) H14A(0.048) H14B(0.048) H14C(0.048) H15A(0.042) H15B(0.042)
 H15C(0.042) H16A(0.038) H16B(0.038) H16C(0.038) H17(0.027) H18(0.03) H19(0.03)
 H20(0.026) H23(0.024) H25(0.023) H28(0.028) H29(0.032) H30(0.032) H31(0.028)
 H33(0.029) H34(0.031) H36(0.028) H37(0.026) H38A(0.04) H38B(0.04) H38C(0.04)
 H40A(0.051) H40B(0.051) H40C(0.051) C1A(0.058) H1AA(0.069) H1AB(0.069)
 H1AC(0.069) C41(0.032) P1(0.023) F1(0.034) F2(0.041) F5(0.048) F6(0.053)
 F3(0.067) F4(0.068) N1A(0.05)
 Fixed X: H1(0.2299) H8(0.2233) H9(0.1518) H12(0.4255) H13A(0.152)
 H13B(0.1458) H13C(0.0693) H14A(0.0517) H14B(0.0928) H14C(0.1358) H15A(0.3972)
 H15B(0.3116) H15C(0.3069) H16A(0.4161) H16B(0.4776) H16C(0.4927) H17(0.1958)
 H18(0.0721) H19(0.0279) H20(0.1156) H23(0.2149) H25(0.4357) H28(0.5349)
 H29(0.6286) H30(0.6033) H31(0.489) H33(0.2499) H34(0.2463) H36(0.3899)
 H37(0.3974) H38A(0.1996) H38B(0.2522) H38C(0.2876) H40A(-0.0545) H40B(0.0354)
 H40C(-0.0369) C1A(-0.0062) H1AA(0.0338) H1AB(-0.0379) H1AC(-0.0459)
 C41(0.0401) P1(0.1759) F1(0.1791) F2(0.1734) F5(0.257) F6(0.0954) F3(0.1175)
 F4(0.2381) N1A(0.0758)
 Fixed Y: H1(0.6998) H8(0.7846) H9(0.8689) H12(0.4728) H13A(0.9279)
 H13B(0.8202) H13C(0.8589) H14A(0.9296) H14B(0.9432) H14C(0.9963) H15A(0.6626)
 H15B(0.7259) H15C(0.608) H16A(0.4696) H16B(0.4431) H16C(0.5442) H17(0.4408)
 H18(0.3502) H19(0.3256) H20(0.3808) H23(0.43) H25(0.5871) H28(0.6768)
 H29(0.7667) H30(0.7709) H31(0.6828) H33(0.3592) H34(0.3255) H36(0.5754)
 H37(0.6052) H38A(0.3223) H38B(0.2997) H38C(0.2618) H40A(0.1538) H40B(0.1408)
 H40C(0.0612) C1A(0.8874) H1AA(0.8832) H1AB(0.9513) H1AC(0.8303) C41(0.8838)
 P1(0.3741) F1(0.4824) F2(0.2647) F5(0.4026) F6(0.3467) F3(0.4178) F4(0.3326)
 N1A(0.8805)
 Fixed Z: H1(0.4233) H8(0.0802) H9(0.1594) H12(0.2102) H13A(0.4284)
 H13B(0.4654) H13C(0.4143) H14A(0.3058) H14B(0.2339) H14C(0.301) H15A(0.0109)
 H15B(0.0175) H15C(-0.0018) H16A(0.0415) H16B(0.1073) H16C(0.0647) H17(0.2464)
 H18(0.2612) H19(0.372) H20(0.4657) H23(0.5511) H25(0.5839) H28(0.5286)
 H29(0.463) H30(0.3434) H31(0.2926) H33(0.6463) H34(0.7626) H36(0.8046)
 H37(0.6885) H38A(0.8692) H38B(0.9402) H38C(0.8698) H40A(0.4231) H40B(0.4273)
 H40C(0.4186) C1A(0.8945) H1AA(0.8584) H1AB(0.8899) H1AC(0.8902) C41(0.9607)
 P1(0.088) F1(0.1246) F2(0.0516) F5(0.0473) F6(0.1294) F3(0.0264) F4(0.1487)
 N1A(1.0144)
;

loop_
_space_group_symop_id
_space_group_symop_operation_xyz
1 'x, y, z'
2 '-x, y+1/2, -z+1/2'
3 '-x, -y, -z'
4 'x, -y-1/2, z-1/2'

loop_
_atom_site_label
_atom_site_type_symbol
_atom_site_fract_x
_atom_site_fract_y
_atom_site_fract_z
_atom_site_U_iso_or_equiv
_atom_site_adp_type
_atom_site_occupancy
_atom_site_symmetry_multiplicity
_atom_site_calc_flag
_atom_site_refinement_flags
_atom_site_disorder_assembly
_atom_site_disorder_group
Ru1 Ru 0.337872(11) 0.548452(13) 0.342508(8) 0.01709(5) Uani 1 1 d . . .
Cl1 Cl 0.41706(4) 0.39274(4) 0.33942(3) 0.02244(11) Uani 1 1 d . . .
S1 S 0.31259(5) 0.43362(5) 0.88451(3) 0.02965(14) Uani 1 1 d . . .
N1 N 0.26393(12) 0.67481(15) 0.33000(10) 0.0201(4) Uani 1 1 d . . .
N2 N 0.34392(12) 0.57517(15) 0.23850(10) 0.0198(4) Uani 1 1 d . . .
C1 C 0.22319(15) 0.72376(19) 0.37756(13) 0.0239(5) Uani 1 1 d . . .
H1 H 0.2299 0.6998 0.4233 0.029 Uiso 1 1 calc R . .
C2 C 0.17135(16) 0.80804(19) 0.36421(14) 0.0274(5) Uani 1 1 d . . .
C3 C 0.15854(15) 0.84349(19) 0.29767(14) 0.0276(5) Uani 1 1 d . . .
C4 C 0.19846(15) 0.79097(19) 0.24543(13) 0.0251(5) Uani 1 1 d . . .
C5 C 0.25104(15) 0.70821(17) 0.26404(12) 0.0210(4) Uani 1 1 d . . .
C6 C 0.29538(15) 0.65463(18) 0.21438(11) 0.0205(4) Uani 1 1 d . . .
C7 C 0.28957(16) 0.68459(18) 0.14539(12) 0.0238(5) Uani 1 1 d . . .
C8 C 0.23178(17) 0.76564(19) 0.12691(13) 0.0284(5) Uani 1 1 d . . .
H8 H 0.2233 0.7846 0.0802 0.034 Uiso 1 1 calc R . .
C9 C 0.18917(17) 0.8156(2) 0.17401(14) 0.0291(5) Uani 1 1 d . . .
H9 H 0.1518 0.8689 0.1594 0.035 Uiso 1 1 calc R . .
C10 C 0.34013(16) 0.63297(19) 0.09971(12) 0.0255(5) Uani 1 1 d . . .
C11 C 0.39232(16) 0.55536(19) 0.12528(12) 0.0246(5) Uani 1 1 d . . .
C12 C 0.39099(15) 0.52799(19) 0.19412(12) 0.0228(5) Uani 1 1 d . . .
H12 H 0.4255 0.4728 0.2102 0.027 Uiso 1 1 calc R . .
C13 C 0.13109(18) 0.8581(2) 0.42323(16) 0.0355(6) Uani 1 1 d . . .
H13A H 0.1520 0.9279 0.4284 0.043 Uiso 1 1 calc R . .
H13B H 0.1458 0.8202 0.4654 0.043 Uiso 1 1 calc R . .
H13C H 0.0693 0.8589 0.4143 0.043 Uiso 1 1 calc R . .
C14 C 0.10508(19) 0.9362(2) 0.28335(18) 0.0399(7) Uani 1 1 d . . .
H14A H 0.0517 0.9296 0.3058 0.048 Uiso 1 1 calc R . .
H14B H 0.0928 0.9432 0.2339 0.048 Uiso 1 1 calc R . .
H14C H 0.1358 0.9963 0.3010 0.048 Uiso 1 1 calc R . .
C15 C 0.3388(2) 0.6597(2) 0.02506(13) 0.0353(6) Uani 1 1 d . . .
H15A H 0.3972 0.6626 0.0109 0.042 Uiso 1 1 calc R . .
H15B H 0.3116 0.7259 0.0175 0.042 Uiso 1 1 calc R . .
H15C H 0.3069 0.6080 -0.0018 0.042 Uiso 1 1 calc R . .
C16 C 0.44967(18) 0.4981(2) 0.08085(13) 0.0313(6) Uani 1 1 d . . .
H16A H 0.4161 0.4696 0.0415 0.038 Uiso 1 1 calc R . .
H16B H 0.4776 0.4431 0.1073 0.038 Uiso 1 1 calc R . .
H16C H 0.4927 0.5442 0.0647 0.038 Uiso 1 1 calc R . .
N3 N 0.22875(12) 0.46354(14) 0.34482(10) 0.0190(4) Uani 1 1 d . . .
N4 N 0.33086(12) 0.53371(14) 0.44066(10) 0.0183(4) Uani 1 1 d . . .
N5 N 0.44360(12) 0.62942(15) 0.37764(10) 0.0197(4) Uani 1 1 d . . .
C17 C 0.17929(15) 0.42858(19) 0.29144(12) 0.0225(5) Uani 1 1 d . . .
H17 H 0.1958 0.4408 0.2464 0.027 Uiso 1 1 calc R . .
C18 C 0.10521(16) 0.37536(19) 0.29988(13) 0.0253(5) Uani 1 1 d . . .
H18 H 0.0721 0.3502 0.2612 0.030 Uiso 1 1 calc R . .
C19 C 0.07990(16) 0.35924(19) 0.36516(13) 0.0247(5) Uani 1 1 d . . .
H19 H 0.0279 0.3256 0.3720 0.030 Uiso 1 1 calc R . .
C20 C 0.13134(15) 0.39271(18) 0.42043(12) 0.0215(4) Uani 1 1 d . . .
H20 H 0.1156 0.3808 0.4657 0.026 Uiso 1 1 calc R . .
C21 C 0.20588(14) 0.44363(17) 0.40942(11) 0.0184(4) Uani 1 1 d . . .
C22 C 0.26576(14) 0.48101(17) 0.46473(11) 0.0184(4) Uani 1 1 d . . .
C23 C 0.26126(15) 0.46624(17) 0.53447(11) 0.0201(4) Uani 1 1 d . . .
H23 H 0.2149 0.4300 0.5511 0.024 Uiso 1 1 calc R . .
C24 C 0.32520(14) 0.50482(17) 0.58061(11) 0.0189(4) Uani 1 1 d . . .
C25 C 0.39175(15) 0.55957(17) 0.55397(11) 0.0190(4) Uani 1 1 d . . .
H25 H 0.4357 0.5871 0.5839 0.023 Uiso 1 1 calc R . .
C26 C 0.39311(14) 0.57327(17) 0.48388(11) 0.0186(4) Uani 1 1 d . . .
C27 C 0.45735(15) 0.62856(17) 0.44744(11) 0.0192(4) Uani 1 1 d . . .
C28 C 0.52603(15) 0.67892(18) 0.48020(12) 0.0230(5) Uani 1 1 d . . .
H28 H 0.5349 0.6768 0.5286 0.028 Uiso 1 1 calc R . .
C29 C 0.58130(16) 0.73205(19) 0.44151(13) 0.0266(5) Uani 1 1 d . . .
H29 H 0.6286 0.7667 0.4630 0.032 Uiso 1 1 calc R . .
C30 C 0.56657(16) 0.73400(19) 0.37086(13) 0.0270(5) Uani 1 1 d . . .
H30 H 0.6033 0.7709 0.3434 0.032 Uiso 1 1 calc R . .
C31 C 0.49810(16) 0.68180(18) 0.34098(12) 0.0234(5) Uani 1 1 d . . .
H31 H 0.4890 0.6828 0.2926 0.028 Uiso 1 1 calc R . .
C32 C 0.32278(14) 0.48659(18) 0.65464(11) 0.0198(4) Uani 1 1 d . . .
C33 C 0.27874(16) 0.40327(19) 0.67839(12) 0.0239(5) Uani 1 1 d . . .
H33 H 0.2499 0.3592 0.6463 0.029 Uiso 1 1 calc R . .
C34 C 0.27601(17) 0.3833(2) 0.74772(12) 0.0258(5) Uani 1 1 d . . .
H34 H 0.2463 0.3255 0.7626 0.031 Uiso 1 1 calc R . .
C35 C 0.31685(16) 0.44791(19) 0.79551(12) 0.0238(5) Uani 1 1 d . . .
C36 C 0.36164(15) 0.53093(19) 0.77240(12) 0.0233(5) Uani 1 1 d . . .
H36 H 0.3899 0.5754 0.8046 0.028 Uiso 1 1 calc R . .
C37 C 0.36543(15) 0.54925(18) 0.70324(12) 0.0220(5) Uani 1 1 d . . .
H37 H 0.3974 0.6052 0.6885 0.026 Uiso 1 1 calc R . .
C38 C 0.2566(2) 0.3160(2) 0.89175(13) 0.0333(6) Uani 1 1 d . . .
H38A H 0.1996 0.3223 0.8692 0.040 Uiso 1 1 calc R . .
H38B H 0.2522 0.2997 0.9402 0.040 Uiso 1 1 calc R . .
H38C H 0.2876 0.2618 0.8698 0.040 Uiso 1 1 calc R . .
N6 N -0.0314(2) 0.1400(2) 0.27375(15) 0.0554(8) Uani 1 1 d . . .
C39 C -0.02600(19) 0.1301(2) 0.33110(16) 0.0359(6) Uani 1 1 d . . .
C40 C -0.0179(2) 0.1189(2) 0.40462(17) 0.0423(7) Uani 1 1 d . . .
H40A H -0.0545 0.1538 0.4231 0.051 Uiso 1 1 d . . .
H40B H 0.0354 0.1408 0.4273 0.051 Uiso 1 1 d . . .
H40C H -0.0369 0.0612 0.4186 0.051 Uiso 1 1 d . . .
C1A C -0.0062 0.8874 0.8945 0.058 Uani 1 1 d . . .
H1AA H 0.0338 0.8832 0.8584 0.069 Uiso 1 1 calc R . .
H1AB H -0.0379 0.9513 0.8899 0.069 Uiso 1 1 calc R . .
H1AC H -0.0459 0.8303 0.8902 0.069 Uiso 1 1 calc R . .
C41 C 0.0401 0.8838 0.9607 0.032 Uani 1 1 d . . .
P1 P 0.1759 0.3741 0.0880 0.023 Uani 1 1 d D . .
F1 F 0.1791 0.4824 0.1246 0.034 Uani 1 1 d . A .
F2 F 0.1734 0.2647 0.0516 0.041 Uani 1 1 d . A .
F5 F 0.2570 0.4026 0.0473 0.048 Uani 0.80 1 d PD A 1
F6 F 0.0954 0.3467 0.1294 0.053 Uani 0.80 1 d PD A 1
F3 F 0.1175 0.4178 0.0264 0.067 Uani 1 1 d . A .
F4 F 0.2381 0.3326 0.1487 0.068 Uani 1 1 d . A .
N1A N 0.0758 0.8805 1.0144 0.050 Uani 1 1 d . . .

loop_
_atom_site_aniso_label
_atom_site_aniso_U_11
_atom_site_aniso_U_22
_atom_site_aniso_U_33
_atom_site_aniso_U_23
_atom_site_aniso_U_13
_atom_site_aniso_U_12
Ru1 0.01992(9) 0.01887(9) 0.01247(9) 0.00102(6) 0.00087(6) -0.00016(6)
Cl1 0.0241(3) 0.0226(3) 0.0204(3) 0.0018(2) 0.0004(2) 0.0023(2)
S1 0.0401(4) 0.0350(3) 0.0141(3) -0.0005(2) 0.0032(2) -0.0104(3)
N1 0.0213(9) 0.0185(9) 0.0202(9) -0.0002(7) 0.0005(7) -0.0015(7)
N2 0.0232(9) 0.0208(9) 0.0153(9) 0.0017(7) 0.0007(7) -0.0028(8)
C1 0.0242(11) 0.0238(12) 0.0239(12) -0.0023(9) 0.0031(9) -0.0016(9)
C2 0.0219(11) 0.0233(12) 0.0371(14) -0.0043(10) 0.0031(10) -0.0006(9)
C3 0.0210(11) 0.0212(12) 0.0399(14) -0.0003(10) -0.0034(10) -0.0012(9)
C4 0.0229(11) 0.0205(11) 0.0311(13) 0.0033(9) -0.0047(10) -0.0039(9)
C5 0.0224(11) 0.0191(11) 0.0210(11) 0.0015(8) -0.0014(9) -0.0044(9)
C6 0.0234(11) 0.0191(11) 0.0186(11) 0.0022(8) -0.0015(9) -0.0046(9)
C7 0.0299(12) 0.0220(11) 0.0188(11) 0.0037(9) -0.0046(9) -0.0093(9)
C8 0.0349(13) 0.0234(12) 0.0252(12) 0.0081(9) -0.0098(10) -0.0084(10)
C9 0.0293(12) 0.0223(12) 0.0341(14) 0.0073(10) -0.0106(11) -0.0045(10)
C10 0.0333(13) 0.0262(12) 0.0165(11) 0.0018(9) -0.0018(9) -0.0123(10)
C11 0.0294(12) 0.0280(13) 0.0165(11) -0.0013(9) 0.0022(9) -0.0095(10)
C12 0.0258(12) 0.0250(12) 0.0176(11) 0.0007(9) 0.0021(9) -0.0015(9)
C13 0.0332(14) 0.0289(14) 0.0451(16) -0.0078(12) 0.0081(12) 0.0055(11)
C14 0.0326(14) 0.0283(15) 0.058(2) 0.0017(13) -0.0041(13) 0.0076(11)
C15 0.0529(17) 0.0343(15) 0.0182(12) 0.0055(10) -0.0004(11) -0.0108(13)
C16 0.0374(14) 0.0378(15) 0.0194(11) -0.0040(10) 0.0080(10) -0.0067(12)
N3 0.0213(9) 0.0192(9) 0.0165(9) 0.0006(7) 0.0002(7) 0.0015(7)
N4 0.0212(9) 0.0179(9) 0.0157(9) -0.0002(7) 0.0002(7) 0.0017(7)
N5 0.0220(9) 0.0199(9) 0.0172(9) 0.0003(7) 0.0023(7) 0.0009(7)
C17 0.0255(11) 0.0248(12) 0.0167(10) -0.0006(8) -0.0018(9) 0.0022(9)
C18 0.0252(12) 0.0274(13) 0.0223(12) -0.0044(9) -0.0050(9) -0.0011(10)
C19 0.0238(11) 0.0240(12) 0.0260(12) 0.0002(9) -0.0003(9) -0.0019(9)
C20 0.0238(11) 0.0220(11) 0.0189(11) 0.0015(8) 0.0019(9) 0.0000(9)
C21 0.0216(10) 0.0189(11) 0.0145(10) 0.0000(8) -0.0003(8) 0.0021(8)
C22 0.0198(10) 0.0181(10) 0.0172(10) 0.0001(8) 0.0007(8) 0.0011(8)
C23 0.0217(11) 0.0213(11) 0.0175(10) 0.0007(8) 0.0023(8) -0.0007(9)
C24 0.0232(11) 0.0185(11) 0.0150(10) 0.0001(8) 0.0017(8) 0.0018(8)
C25 0.0217(11) 0.0193(11) 0.0159(10) -0.0012(8) 0.0003(8) 0.0012(8)
C26 0.0212(10) 0.0171(10) 0.0174(10) 0.0001(8) 0.0004(8) 0.0016(8)
C27 0.0237(11) 0.0169(10) 0.0173(10) 0.0002(8) 0.0026(8) 0.0016(8)
C28 0.0243(11) 0.0218(11) 0.0226(11) -0.0002(9) -0.0017(9) -0.0003(9)
C29 0.0258(12) 0.0239(12) 0.0297(13) -0.0010(9) -0.0007(10) -0.0035(10)
C30 0.0278(12) 0.0246(12) 0.0289(13) 0.0018(9) 0.0059(10) -0.0044(10)
C31 0.0267(12) 0.0233(12) 0.0206(11) 0.0026(9) 0.0041(9) -0.0012(9)
C32 0.0226(11) 0.0219(11) 0.0151(10) 0.0000(8) 0.0020(8) 0.0013(9)
C33 0.0305(12) 0.0257(12) 0.0154(11) -0.0013(9) 0.0006(9) -0.0043(10)
C34 0.0333(13) 0.0269(12) 0.0173(11) -0.0001(9) 0.0026(9) -0.0071(10)
C35 0.0277(12) 0.0294(13) 0.0144(10) -0.0004(8) 0.0019(9) -0.0010(10)
C36 0.0255(12) 0.0274(12) 0.0166(11) -0.0021(9) -0.0009(9) -0.0023(9)
C37 0.0247(11) 0.0231(12) 0.0181(11) 0.0003(8) 0.0014(9) -0.0013(9)
C38 0.0478(16) 0.0315(14) 0.0213(12) 0.0007(10) 0.0076(11) -0.0077(12)
N6 0.070(2) 0.0543(19) 0.0424(17) -0.0043(13) 0.0037(15) 0.0274(16)
C39 0.0357(15) 0.0298(14) 0.0419(17) -0.0012(12) -0.0006(12) 0.0084(12)
C40 0.0474(17) 0.0373(16) 0.0409(17) 0.0058(13) -0.0064(14) -0.0095(14)
C1A 0.070 0.056 0.046 0.004 -0.005 -0.013
C41 0.034 0.029 0.035 0.003 0.009 0.000
P1 0.026 0.023 0.019 -0.003 0.001 0.002
F1 0.040 0.028 0.033 -0.009 -0.003 0.004
F2 0.064 0.025 0.035 -0.010 0.006 -0.001
F5 0.043 0.056 0.050 -0.031 0.028 -0.025
F6 0.051 0.054 0.058 -0.032 0.039 -0.033
F3 0.095 0.054 0.046 -0.014 -0.038 0.027
F4 0.097 0.053 0.049 -0.016 -0.032 0.039
N1A 0.050 0.050 0.050 0.000 0.003 0.000

loop_
_atom_type_symbol
_atom_type_description
_atom_type_scat_dispersion_real
_atom_type_scat_dispersion_imag
_atom_type_scat_source
C C 0.0033 0.0016 'International Tables Vol C Tables 4.2.6.8 and 6.1.1.4'
H H 0.0000 0.0000 'International Tables Vol C Tables 4.2.6.8 and 6.1.1.4'
N N 0.0061 0.0033 'International Tables Vol C Tables 4.2.6.8 and 6.1.1.4'
F F 0.0171 0.0103 'International Tables Vol C Tables 4.2.6.8 and 6.1.1.4'
P P 0.1023 0.0942 'International Tables Vol C Tables 4.2.6.8 and 6.1.1.4'
S S 0.1246 0.1234 'International Tables Vol C Tables 4.2.6.8 and 6.1.1.4'
Cl Cl 0.1484 0.1585 'International Tables Vol C Tables 4.2.6.8 and 6.1.1.4'
Ru Ru -1.2594 0.8363 'International Tables Vol C Tables 4.2.6.8 and 6.1.1.4'

loop_
_geom_angle_atom_site_label_1
_geom_angle_atom_site_label_2
_geom_angle_atom_site_label_3
_geom_angle
N1 Ru1 Cl1 171.08(6)
N1 Ru1 N2 78.87(8)
N1 Ru1 N3 88.51(8)
N1 Ru1 N5 93.50(8)
N2 Ru1 Cl1 93.57(6)
N3 Ru1 Cl1 88.46(5)
N3 Ru1 N2 101.97(8)
N3 Ru1 N5 159.28(8)
N4 Ru1 Cl1 90.20(6)
N4 Ru1 N1 97.51(8)
N4 Ru1 N2 175.93(8)
N4 Ru1 N3 79.67(8)
N4 Ru1 N5 79.61(8)
N5 Ru1 Cl1 92.30(6)
N5 Ru1 N2 98.66(8)
C35 S1 C38 102.85(12)
C1 N1 Ru1 127.62(17)
C1 N1 C5 117.1(2)
C5 N1 Ru1 115.12(15)
C6 N2 Ru1 114.13(15)
C12 N2 Ru1 128.62(16)
C12 N2 C6 117.2(2)
N1 C1 C2 124.0(2)
C1 C2 C13 118.5(2)
C3 C2 C1 119.5(2)
C3 C2 C13 122.0(2)
C2 C3 C4 118.0(2)
C2 C3 C14 119.7(3)
C4 C3 C14 122.3(3)
C3 C4 C9 124.9(2)
C5 C4 C3 118.4(2)
C5 C4 C9 116.7(2)
N1 C5 C4 122.9(2)
N1 C5 C6 115.9(2)
C4 C5 C6 121.2(2)
N2 C6 C5 115.8(2)
N2 C6 C7 123.3(2)
C7 C6 C5 120.9(2)
C6 C7 C8 116.8(2)
C6 C7 C10 118.0(2)
C10 C7 C8 125.1(2)
C9 C8 C7 121.9(2)
C8 C9 C4 122.2(2)
C7 C10 C15 122.1(2)
C11 C10 C7 118.3(2)
C11 C10 C15 119.6(2)
C10 C11 C12 119.5(2)
C10 C11 C16 121.9(2)
C12 C11 C16 118.6(2)
N2 C12 C11 123.6(2)
C17 N3 Ru1 127.83(16)
C17 N3 C21 118.7(2)
C21 N3 Ru1 113.51(15)
C22 N4 Ru1 119.44(15)
C22 N4 C26 121.04(19)
C26 N4 Ru1 119.47(15)
C27 N5 Ru1 113.57(15)
C31 N5 Ru1 128.28(16)
C31 N5 C27 118.1(2)
N3 C17 C18 122.2(2)
C19 C18 C17 119.2(2)
C18 C19 C20 119.0(2)
C19 C20 C21 119.6(2)
N3 C21 C20 121.2(2)
N3 C21 C22 114.9(2)
C20 C21 C22 123.9(2)
N4 C22 C21 112.39(19)
N4 C22 C23 120.4(2)
C23 C22 C21 127.2(2)
C22 C23 C24 120.1(2)
C23 C24 C32 120.6(2)
C25 C24 C23 118.1(2)
C25 C24 C32 121.3(2)
C26 C25 C24 119.8(2)
N4 C26 C25 120.6(2)
N4 C26 C27 112.42(19)
C25 C26 C27 127.0(2)
N5 C27 C26 114.8(2)
N5 C27 C28 121.5(2)
C28 C27 C26 123.6(2)
C29 C28 C27 119.3(2)
C28 C29 C30 119.1(2)
C31 C30 C29 119.2(2)
N5 C31 C30 122.7(2)
C33 C32 C24 120.2(2)
C33 C32 C37 117.8(2)
C37 C32 C24 122.0(2)
C34 C33 C32 121.6(2)
C33 C34 C35 119.9(2)
C34 C35 S1 123.65(19)
C34 C35 C36 119.0(2)
C36 C35 S1 117.34(18)
C37 C36 C35 120.8(2)
C36 C37 C32 120.9(2)
N6 C39 C40 178.9(4)
N1A C41 C1A 178.7
F1 P1 F2 179.5
F1 P1 F5 90.6
F5 P1 F2 89.3
F6 P1 F1 88.7
F6 P1 F2 91.5
F6 P1 F5 179.2
F3 P1 F1 90.9
F3 P1 F2 89.6
F3 P1 F5 88.8
F3 P1 F6 91.5
F3 P1 F4 177.5
F4 P1 F1 88.4
F4 P1 F2 91.1
F4 P1 F5 88.7
F4 P1 F6 90.9

loop_
_geom_bond_atom_site_label_1
_geom_bond_atom_site_label_2
_geom_bond_distance
Ru1 Cl1 2.4067(6)
Ru1 N1 2.040(2)
Ru1 N2 2.0757(19)
Ru1 N3 2.057(2)
Ru1 N4 1.9426(19)
Ru1 N5 2.060(2)
S1 C35 1.759(2)
S1 C38 1.795(3)
N1 C1 1.333(3)
N1 C5 1.367(3)
N2 C6 1.364(3)
N2 C12 1.334(3)
C1 C2 1.394(4)
C2 C3 1.387(4)
C2 C13 1.508(4)
C3 C4 1.418(4)
C3 C14 1.501(4)
C4 C5 1.404(3)
C4 C9 1.434(4)
C5 C6 1.423(3)
C6 C7 1.405(3)
C7 C8 1.436(4)
C7 C10 1.413(4)
C8 C9 1.349(4)
C10 C11 1.386(4)
C10 C15 1.503(3)
C11 C12 1.397(3)
C11 C16 1.501(4)
N3 C17 1.344(3)
N3 C21 1.364(3)
N4 C22 1.351(3)
N4 C26 1.358(3)
N5 C27 1.370(3)
N5 C31 1.347(3)
C17 C18 1.383(3)
C18 C19 1.381(3)
C19 C20 1.381(3)
C20 C21 1.384(3)
C21 C22 1.474(3)
C22 C23 1.386(3)
C23 C24 1.404(3)
C24 C25 1.404(3)
C24 C32 1.473(3)
C25 C26 1.386(3)
C26 C27 1.472(3)
C27 C28 1.391(3)
C28 C29 1.384(3)
C29 C30 1.388(4)
C30 C31 1.378(4)
C32 C33 1.396(3)
C32 C37 1.399(3)
C33 C34 1.387(3)
C34 C35 1.392(3)
C35 C36 1.395(3)
C36 C37 1.381(3)
N6 C39 1.128(4)
C39 C40 1.445(4)
C1A C41 1.4462
C41 N1A 1.1609
P1 F1 1.5969
P1 F2 1.6087
P1 F5 1.5982
P1 F6 1.5940
P1 F3 1.5781
P1 F4 1.5887
